data_7209536
loop_
_publ_author_name
'Imakubo, Tatsuro'
'Murayama, Ryosuke'

_publ_section_title
;
 Solvent dependence of crystal morphology, donor/anion ratio and
 electrical conductivity in a series of hexagonal supramolecular organic
 conductors based on diiodo(pyrazino)tetrathiafulvalene (DIP)
;
_journal_issue 16
_journal_name_full CrystEngComm
_journal_page_first 3072
_journal_paper_doi 10.1039/c2ce26739j
_journal_volume 15
_journal_year 2013
_chemical_formula_moiety (C8H2N2I2S4)3(PF6)0.70(C3H8O)0.65
_chemical_formula_sum 'C25.95 H11.2 F4.2 I6 N6 O0.65 P0.7 S12'
_chemical_formula_weight 1665.12
_chemical_name_common (DIP)3(PF6)0.70(1-PrOH)0.65
_chemical_name_systematic
;
?
;
_space_group_IT_number 193
_symmetry_cell_setting hexagonal
_symmetry_space_group_name_Hall '-P 6c 2'
_symmetry_space_group_name_H-M 'P 63/m c m'
_atom_sites_solution_hydrogens geom
_atom_sites_solution_primary direct
_atom_sites_solution_secondary difmap
_audit_creation_method SHELXL-97
_cell_angle_alpha 90.00
_cell_angle_beta 90.00
_cell_angle_gamma 120.00
_cell_formula_units_Z 2
_cell_length_a 20.0460(8)
_cell_length_b 20.0460(8)
_cell_length_c 7.1715(5)
_cell_measurement_reflns_used 8255
_cell_measurement_temperature 293(2)
_cell_measurement_theta_max 24.03
_cell_measurement_theta_min 2.35
_cell_volume 2495.7(2)
_computing_cell_refinement 'Bruker SMART'
_computing_data_collection 'Bruker SMART'
_computing_data_reduction 'Bruker SAINT'
_computing_molecular_graphics 'Bruker SHELXTL'
_computing_publication_material 'Bruker SHELXTL'
_computing_structure_refinement 'SHELXL-97 (Sheldrick, 1997)'
_computing_structure_solution 'SHELXS-97 (Sheldrick, 1990)'
_diffrn_ambient_temperature 293(2)
_diffrn_detector_area_resol_mean 8.366
_diffrn_measured_fraction_theta_full 1.000
_diffrn_measured_fraction_theta_max 1.000
_diffrn_measurement_device_type 'CCD area detector'
_diffrn_measurement_method 'phi and omega scans'
_diffrn_radiation_monochromator graphite
_diffrn_radiation_source 'fine-focus sealed tube'
_diffrn_radiation_type MoK\a
_diffrn_radiation_wavelength 0.71073
_diffrn_reflns_av_R_equivalents 0.1005
_diffrn_reflns_av_sigmaI/netI 0.0215
_diffrn_reflns_limit_h_max 26
_diffrn_reflns_limit_h_min -26
_diffrn_reflns_limit_k_max 26
_diffrn_reflns_limit_k_min -26
_diffrn_reflns_limit_l_max 9
_diffrn_reflns_limit_l_min -9
_diffrn_reflns_number 50765
_diffrn_reflns_theta_full 28.34
_diffrn_reflns_theta_max 28.34
_diffrn_reflns_theta_min 1.17
_exptl_absorpt_coefficient_mu 4.297
_exptl_absorpt_correction_type none
_exptl_crystal_colour black
_exptl_crystal_density_diffrn 2.200
_exptl_crystal_density_meas ?
_exptl_crystal_density_method 'not measured'
_exptl_crystal_description rod
_exptl_crystal_F_000 1533
_exptl_crystal_size_max 0.29
_exptl_crystal_size_mid 0.06
_exptl_crystal_size_min 0.06
_refine_diff_density_max 3.369
_refine_diff_density_min -1.931
_refine_diff_density_rms 0.216
_refine_ls_extinction_method none
_refine_ls_goodness_of_fit_ref 1.489
_refine_ls_hydrogen_treatment mixed
_refine_ls_matrix_type full
_refine_ls_number_parameters 85
_refine_ls_number_reflns 1181
_refine_ls_number_restraints 38
_refine_ls_restrained_S_all 1.482
_refine_ls_R_factor_all 0.0734
_refine_ls_R_factor_gt 0.0729
_refine_ls_shift/su_max 0.029
_refine_ls_shift/su_mean 0.002
_refine_ls_structure_factor_coef Fsqd
_refine_ls_weighting_details 'calc w=1/[\s^2^(Fo^2^)+(0.0408P)^2^+33.9753P] where P=(Fo^2^+2Fc^2^)/3'
_refine_ls_weighting_scheme calc
_refine_ls_wR_factor_gt 0.1597
_refine_ls_wR_factor_ref 0.1599
_reflns_number_gt 1174
_reflns_number_total 1181
_reflns_threshold_expression >2sigma(I)
_cod_data_source_file c2ce26739j.txt
_cod_data_source_block m130a1
_cod_depositor_comments
;
The following automatic conversions were performed:

'_symmetry_cell_setting' value 'Hexagonal' changed to 'hexagonal'
according to /home/saulius/struct/CIF-dictionaries/cif_core.dic
dictionary named 'cif_core.dic' version 2.4.2 from 2011-04-26.

Automatic conversion script
Id: cif_fix_values 1891 2012-01-12 08:04:46Z andrius 

The following automatic conversions were performed:

'_exptl_crystal_density_meas' value 'none' was changed to '?' - the
value is perceived as not measured.

Automatic conversion script
Id: cif_fix_values 3008 2015-01-20 13:52:24Z robertas 
;
_cod_original_sg_symbol_H-M P6(3)/mcm
_cod_database_code 7209536

loop_
_symmetry_equiv_pos_as_xyz
'x, y, z'
'-y, x-y, z'
'-x+y, -x, z'
'-x, -y, z+1/2'
'y, -x+y, z+1/2'
'x-y, x, z+1/2'
'y, x, -z+1/2'
'x-y, -y, -z+1/2'
'-x, -x+y, -z+1/2'
'-y, -x, -z'
'-x+y, y, -z'
'x, x-y, -z'
'-x, -y, -z'
'y, -x+y, -z'
'x-y, x, -z'
'x, y, -z-1/2'
'-y, x-y, -z-1/2'
'-x+y, -x, -z-1/2'
'-y, -x, z-1/2'
'-x+y, y, z-1/2'
'x, x-y, z-1/2'
'y, x, z'
'x-y, -y, z'
'-x, -x+y, z'

loop_
_atom_site_label
_atom_site_type_symbol
_atom_site_fract_x
_atom_site_fract_y
_atom_site_fract_z
_atom_site_U_iso_or_equiv
_atom_site_adp_type
_atom_site_occupancy
_atom_site_symmetry_multiplicity
_atom_site_calc_flag
_atom_site_refinement_flags
I1 I 1.11085(5) 0.35587(5) 0.2500 0.0308(3) Uani 1 2 d S
S1 S 1.08421(18) 0.50267(18) 0.2500 0.0345(8) Uani 1 2 d S
S2 S 0.91418(18) 0.57785(17) 0.2500 0.0318(7) Uani 1 2 d S
C1 C 1.0000 0.5074(9) 0.2500 0.029(3) Uani 1 4 d S
C2 C 1.0000 0.5761(9) 0.2500 0.028(4) Uani 1 4 d S
C3 C 1.0384(7) 0.4017(7) 0.2500 0.028(2) Uani 1 2 d S
C4 C 0.9594(7) 0.6779(8) 0.2500 0.031(3) Uani 1 2 d S
N1 N 0.9196(7) 0.7137(7) 0.2500 0.036(3) Uani 1 2 d S
C5 C 0.9599(8) 0.7901(8) 0.2500 0.042(4) Uani 1 2 d S
H5 H 0.9338 0.8176 0.2500 0.3(2) Uiso 1 2 calc SR
F1 F 0.9264(11) 0.9264(11) 0.050(7) 0.069(11) Uani 0.25 2 d SPDU
P1 P 1.0000 1.0000 0.093(4) 0.057(7) Uani 0.25 6 d SPDU
F2 F 0.9431(15) 0.9431(15) 0.2500 0.085(10) Uani 0.50 4 d SPDU
O1 O 0.704(7) 0.381(5) 0.195(17) 0.18(5) Uani 0.17 1 d PU
C6 C 0.726(4) 0.4395(8) 0.023(6) 0.091(9) Uani 1 1 d U
C7 C 0.6667 0.3333 0.0000 0.20(6) Uani 0.50 6 d SPU

loop_
_atom_site_aniso_label
_atom_site_aniso_U_11
_atom_site_aniso_U_22
_atom_site_aniso_U_33
_atom_site_aniso_U_23
_atom_site_aniso_U_13
_atom_site_aniso_U_12
I1 0.0325(5) 0.0325(5) 0.0341(5) 0.000 0.000 0.0211(4)
S1 0.0257(15) 0.0215(14) 0.056(2) 0.000 0.000 0.0116(13)
S2 0.0248(15) 0.0231(14) 0.0457(18) 0.000 0.000 0.0107(12)
C1 0.022(7) 0.025(6) 0.037(9) 0.000 0.000 0.011(4)
C2 0.034(9) 0.030(6) 0.021(7) 0.000 0.000 0.017(5)
C3 0.024(6) 0.033(6) 0.029(6) 0.000 0.000 0.017(5)
C4 0.023(6) 0.040(7) 0.038(7) 0.000 0.000 0.022(6)
N1 0.032(6) 0.033(6) 0.051(7) 0.000 0.000 0.023(5)
C5 0.029(7) 0.022(6) 0.073(11) 0.000 0.000 0.011(6)
F1 0.061(13) 0.061(13) 0.08(2) 0.002(12) 0.002(12) 0.030(14)
P1 0.034(6) 0.034(6) 0.102(18) 0.000 0.000 0.017(3)
F2 0.070(12) 0.070(12) 0.13(2) 0.000 0.000 0.047(13)
O1 0.17(8) 0.13(6) 0.16(10) 0.06(6) 0.02(7) 0.02(5)
C6 0.090(12) 0.071(8) 0.08(2) -0.046(16) -0.029(17) 0.019(18)
C7 0.20(7) 0.20(7) 0.20(10) 0.000 0.000 0.10(3)

loop_
_atom_type_symbol
_atom_type_description
_atom_type_scat_dispersion_real
_atom_type_scat_dispersion_imag
_atom_type_scat_source
C C 0.0033 0.0016 'International Tables Vol C Tables 4.2.6.8 and 6.1.1.4'
H H 0.0000 0.0000 'International Tables Vol C Tables 4.2.6.8 and 6.1.1.4'
N N 0.0061 0.0033 'International Tables Vol C Tables 4.2.6.8 and 6.1.1.4'
O O 0.0106 0.0060 'International Tables Vol C Tables 4.2.6.8 and 6.1.1.4'
F F 0.0171 0.0103 'International Tables Vol C Tables 4.2.6.8 and 6.1.1.4'
P P 0.1023 0.0942 'International Tables Vol C Tables 4.2.6.8 and 6.1.1.4'
S S 0.1246 0.1234 'International Tables Vol C Tables 4.2.6.8 and 6.1.1.4'
I I -0.4742 1.8119 'International Tables Vol C Tables 4.2.6.8 and 6.1.1.4'

loop_
_geom_angle_atom_site_label_1
_geom_angle_atom_site_label_2
_geom_angle_atom_site_label_3
_geom_angle
_geom_angle_site_symmetry_1
_geom_angle_site_symmetry_3
C1 S1 C3 95.8(7) . .
C2 S2 C4 94.2(6) . .
C2 C1 S1 122.7(5) . 9_765
C2 C1 S1 122.7(5) . .
S1 C1 S1 114.6(10) 9_765 .
C1 C2 S2 121.0(5) . 9_765
C1 C2 S2 121.0(5) . .
S2 C2 S2 118.0(10) 9_765 .
C3 C3 S1 116.9(4) 9_765 .
C3 C3 I1 127.4(4) 9_765 .
S1 C3 I1 115.7(6) . .
N1 C4 C4 121.7(8) . 9_765
N1 C4 S2 121.4(10) . .
C4 C4 S2 116.8(4) 9_765 .
C4 N1 C5 116.5(12) . .
N1 C5 C5 121.8(8) . 9_765
N1 C5 H5 119.1 . .
C5 C5 H5 119.1 9_765 .
F2 F1 P1 65.2(16) . .
F2 F1 F1 109(3) . 15_655
P1 F1 F1 69.4(8) . 15_655
F2 F1 F1 109(3) . 14_565
P1 F1 F1 69.4(8) . 14_565
F1 F1 F1 102(4) 15_655 14_565
F2 F1 P1 112(2) . 13_775
P1 F1 P1 46(2) . 13_775
F1 F1 P1 51.7(14) 15_655 13_775
F1 F1 P1 51.7(14) 14_565 13_775
P1 P1 F1 78(2) 13_775 .
P1 P1 F1 78(2) 13_775 3_675
F1 P1 F1 116.0(16) . 3_675
P1 P1 F1 78(2) 13_775 2_765
F1 P1 F1 116.0(15) . 2_765
F1 P1 F1 116.0(16) 3_675 2_765
P1 P1 F2 134.7(14) 13_775 3_675
F1 P1 F2 119.4(18) . 3_675
F1 P1 F2 56(2) 3_675 3_675
F1 P1 F2 119.4(18) 2_765 3_675
P1 P1 F2 134.7(14) 13_775 2_765
F1 P1 F2 119.4(18) . 2_765
F1 P1 F2 119.4(19) 3_675 2_765
F1 P1 F2 56(2) 2_765 2_765
F2 P1 F2 76(2) 3_675 2_765
P1 P1 F2 134.7(14) 13_775 .
F1 P1 F2 56(2) . .
F1 P1 F2 119.4(18) 3_675 .
F1 P1 F2 119.4(18) 2_765 .
F2 P1 F2 76(2) 3_675 .
F2 P1 F2 76(2) 2_765 .
P1 P1 F1 55.2(15) 13_775 14_565
F1 P1 F1 58.8(14) . 14_565
F1 P1 F1 58.8(14) 3_675 14_565
F1 P1 F1 134(2) 2_765 14_565
F2 P1 F1 96.3(11) 3_675 14_565
F2 P1 F1 170(3) 2_765 14_565
F2 P1 F1 96.3(11) . 14_565
P1 P1 F1 55.2(15) 13_775 15_655
F1 P1 F1 58.8(14) . 15_655
F1 P1 F1 134(2) 3_675 15_655
F1 P1 F1 58.8(14) 2_765 15_655
F2 P1 F1 170(3) 3_675 15_655
F2 P1 F1 96.3(11) 2_765 15_655
F2 P1 F1 96.3(11) . 15_655
F1 P1 F1 91(2) 14_565 15_655
P1 P1 F1 55.2(15) 13_775 13_775
F1 P1 F1 134(2) . 13_775
F1 P1 F1 58.8(14) 3_675 13_775
F1 P1 F1 58.8(14) 2_765 13_775
F2 P1 F1 96.3(11) 3_675 13_775
F2 P1 F1 96.3(11) 2_765 13_775
F2 P1 F1 170(3) . 13_775
F1 P1 F1 91(2) 14_565 13_775
F1 P1 F1 91(2) 15_655 13_775
P1 P1 P1 180.00(4) 13_775 16_556
F1 P1 P1 102(2) . 16_556
F1 P1 P1 102(2) 3_675 16_556
F1 P1 P1 102(2) 2_765 16_556
F2 P1 P1 45.3(14) 3_675 16_556
F2 P1 P1 45.3(14) 2_765 16_556
F2 P1 P1 45.3(14) . 16_556
F1 P1 P1 124.8(15) 14_565 16_556
F1 P1 P1 124.8(15) 15_655 16_556
F1 P1 P1 124.8(15) 13_775 16_556
F1 F2 F1 154(3) . 16_556
F1 F2 P1 148(3) . 16_556
F1 F2 P1 58.5(11) 16_556 16_556
F1 F2 P1 58.5(11) . .
F1 F2 P1 148(3) 16_556 .
P1 F2 P1 89(3) 16_556 .
O1 O1 O1 90.00(4) 16_556 3_665
O1 O1 O1 90.00(11) 16_556 2_655
O1 O1 O1 60.00(4) 3_665 2_655
O1 O1 O1 63(8) 16_556 18_666
O1 O1 O1 27(8) 3_665 18_666
O1 O1 O1 64(2) 2_655 18_666
O1 O1 O1 63(8) 16_556 17_656
O1 O1 O1 64(2) 3_665 17_656
O1 O1 O1 27(8) 2_655 17_656
O1 O1 O1 53(4) 18_666 17_656
O1 O1 C6 140(4) 16_556 .
O1 O1 C6 130(5) 3_665 .
O1 O1 C6 110(10) 2_655 .
O1 O1 C6 157(10) 18_666 .
O1 O1 C6 131(10) 17_656 .
O1 O1 C7 148(3) 16_556 .
O1 O1 C7 63(2) 3_665 .
O1 O1 C7 63(2) 2_655 .
O1 O1 C7 89(7) 18_666 .
O1 O1 C7 89(7) 17_656 .
C6 O1 C7 69(5) . .
C6 C6 O1 133(10) 11_655 .
C6 C6 C7 83.8(13) 11_655 .
O1 C6 C7 56(4) . .
O1 C7 O1 119(6) 12 3_665
O1 C7 O1 133(9) 12 .
O1 C7 O1 55(5) 3_665 .
O1 C7 O1 55(5) 12 10_665
O1 C7 O1 133(9) 3_665 10_665
O1 C7 O1 168(10) . 10_665
O1 C7 O1 55(5) 12 11_655
O1 C7 O1 168(10) 3_665 11_655
O1 C7 O1 119(6) . 11_655
O1 C7 O1 55(5) 10_665 11_655
O1 C7 O1 168(10) 12 2_655
O1 C7 O1 55(5) 3_665 2_655
O1 C7 O1 55(5) . 2_655
O1 C7 O1 119(7) 10_665 2_655
O1 C7 O1 133(9) 11_655 2_655
O1 C7 C6 54(3) 12 12
O1 C7 C6 65(4) 3_665 12
O1 C7 C6 99(6) . 12
O1 C7 C6 94(6) 10_665 12
O1 C7 C6 107(5) 11_655 12
O1 C7 C6 119(5) 2_655 12
O1 C7 C6 65(4) 12 3_665
O1 C7 C6 54(3) 3_665 3_665
O1 C7 C6 94(6) . 3_665
O1 C7 C6 99(6) 10_665 3_665
O1 C7 C6 119(5) 11_655 3_665
O1 C7 C6 107(5) 2_655 3_665
C6 C7 C6 12(3) 12 3_665
O1 C7 C6 99(6) 12 .
O1 C7 C6 107(5) 3_665 .
O1 C7 C6 54(3) . .
O1 C7 C6 119(5) 10_665 .
O1 C7 C6 65(4) 11_655 .
O1 C7 C6 94(6) 2_655 .
C6 C7 C6 113(5) 12 .
C6 C7 C6 119.2(4) 3_665 .
O1 C7 C6 107(5) 12 10_665
O1 C7 C6 99(6) 3_665 10_665
O1 C7 C6 119(5) . 10_665
O1 C7 C6 54(3) 10_665 10_665
O1 C7 C6 94(6) 11_655 10_665
O1 C7 C6 65(4) 2_655 10_665
C6 C7 C6 119.2(4) 12 10_665
C6 C7 C6 113(5) 3_665 10_665
C6 C7 C6 127(4) . 10_665
O1 C7 C6 94(6) 12 11_655
O1 C7 C6 119(5) 3_665 11_655
O1 C7 C6 65(4) . 11_655
O1 C7 C6 107(5) 10_665 11_655
O1 C7 C6 54(3) 11_655 11_655
O1 C7 C6 99(6) 2_655 11_655
C6 C7 C6 119.2(4) 12 11_655
C6 C7 C6 127(4) 3_665 11_655
C6 C7 C6 12(3) . 11_655
C6 C7 C6 119.2(4) 10_665 11_655
O1 C7 C6 119(5) 12 2_655
O1 C7 C6 94(6) 3_665 2_655
O1 C7 C6 107(5) . 2_655
O1 C7 C6 65(4) 10_665 2_655
O1 C7 C6 99(6) 11_655 2_655
O1 C7 C6 54(3) 2_655 2_655
C6 C7 C6 127(4) 12 2_655
C6 C7 C6 119.2(4) 3_665 2_655
C6 C7 C6 119.2(4) . 2_655
C6 C7 C6 12(3) 10_665 2_655
C6 C7 C6 113(5) 11_655 2_655

loop_
_geom_bond_atom_site_label_1
_geom_bond_atom_site_label_2
_geom_bond_distance
_geom_bond_site_symmetry_2
I1 C3 2.070(12) .
S1 C1 1.738(10) .
S1 C3 1.756(13) .
S2 C2 1.738(10) .
S2 C4 1.739(14) .
C1 C2 1.38(2) .
C1 S1 1.738(10) 9_765
C2 S2 1.738(10) 9_765
C3 C3 1.33(2) 9_765
C4 N1 1.313(16) .
C4 C4 1.41(2) 9_765
N1 C5 1.327(17) .
C5 C5 1.39(3) 9_765
C5 H5 0.9300 .
F1 F2 1.47(5) .
F1 P1 1.507(19) .
F1 F1 1.64(5) 15_655
F1 F1 1.64(5) 14_565
F1 P1 1.80(4) 13_775
P1 P1 1.33(6) 13_775
P1 F1 1.507(19) 3_675
P1 F1 1.507(19) 2_765
P1 F2 1.604(18) 3_675
P1 F2 1.604(18) 2_765
P1 F2 1.604(18) .
P1 F1 1.80(4) 14_565
P1 F1 1.80(4) 15_655
P1 F1 1.80(4) 13_775
P1 P1 2.26(6) 16_556
F2 F1 1.47(5) 16_556
F2 P1 1.604(18) 16_556
O1 O1 0.8(2) 16_556
O1 O1 1.52(13) 3_665
O1 O1 1.52(14) 2_655
O1 O1 1.71(15) 18_666
O1 O1 1.71(15) 17_656
O1 C6 1.60(11) .
O1 C7 1.65(11) .
C6 C6 0.40(8) 11_655
C6 C7 1.854(13) .
C7 O1 1.65(11) 12
C7 O1 1.65(11) 3_665
C7 O1 1.65(11) 10_665
C7 O1 1.65(11) 11_655
C7 O1 1.65(11) 2_655
C7 C6 1.854(13) 12
C7 C6 1.854(13) 3_665
C7 C6 1.854(13) 10_665
C7 C6 1.854(13) 11_655
C7 C6 1.854(13) 2_655
